data_7237265
loop_
_publ_author_name
'Zhang, Mingzhu'
'Du, Wei'
'Tian, Xiaohe'
'Zhang, Ruilong'
'Zhao, Meng'
'Zhou, Hongping'
'Ding, Yaqi'
'Li, Lin'
'Wu, Jieying'
'Tian, Yupeng'

_publ_section_title
;
 Real-time noninvasive monitoring of cell mortality using a two-photon
 emissive probe based on quaternary ammonium
;
_journal_issue 27
_journal_name_full 'Journal of Materials Chemistry B'
_journal_page_first 4417
_journal_paper_doi 10.1039/C8TB00976G
_journal_volume 6
_journal_year 2018
_chemical_formula_sum 'C29 H28 N4 O4'
_chemical_formula_weight 496.55
_space_group_crystal_system triclinic
_space_group_IT_number 2
_space_group_name_Hall '-P 1'
_space_group_name_H-M_alt 'P -1'
_atom_sites_solution_hydrogens geom
_audit_creation_method SHELXL-2014
_audit_update_record
;
2017-09-21 deposited with the CCDC.
2018-06-11 downloaded from the CCDC.
;
_cell_angle_alpha 105.023(3)
_cell_angle_beta 93.779(3)
_cell_angle_gamma 109.005(3)
_cell_formula_units_Z 2
_cell_length_a 8.358(2)
_cell_length_b 9.923(2)
_cell_length_c 17.348(4)
_cell_measurement_reflns_used 3191
_cell_measurement_temperature 296(2)
_cell_measurement_theta_max 26.66
_cell_measurement_theta_min 2.24
_cell_volume 1295.9(5)
_computing_structure_refinement 'SHELXL-2014 (Sheldrick, 2014)'
_diffrn_ambient_temperature 296(2)
_diffrn_measured_fraction_theta_full 0.967
_diffrn_measured_fraction_theta_max 0.989
_diffrn_measurement_device_type 'CCD area detector'
_diffrn_radiation_type MoK\a
_diffrn_radiation_wavelength 0.71073
_diffrn_reflns_av_R_equivalents 0.0184
_diffrn_reflns_av_unetI/netI 0.0290
_diffrn_reflns_Laue_measured_fraction_full 0.967
_diffrn_reflns_Laue_measured_fraction_max 0.989
_diffrn_reflns_limit_h_max 9
_diffrn_reflns_limit_h_min -9
_diffrn_reflns_limit_k_max 11
_diffrn_reflns_limit_k_min -11
_diffrn_reflns_limit_l_max 20
_diffrn_reflns_limit_l_min -20
_diffrn_reflns_number 9278
_diffrn_reflns_point_group_measured_fraction_full 0.967
_diffrn_reflns_point_group_measured_fraction_max 0.989
_diffrn_reflns_theta_full 25.242
_diffrn_reflns_theta_max 24.998
_diffrn_reflns_theta_min 2.241
_exptl_absorpt_coefficient_mu 0.086
_exptl_crystal_density_diffrn 1.272
_exptl_crystal_F_000 524
_exptl_crystal_size_max 0.190
_exptl_crystal_size_mid 0.180
_exptl_crystal_size_min 0.170
_refine_diff_density_max 0.180
_refine_diff_density_min -0.213
_refine_diff_density_rms 0.035
_refine_ls_extinction_method none
_refine_ls_goodness_of_fit_ref 0.971
_refine_ls_hydrogen_treatment constr
_refine_ls_matrix_type full
_refine_ls_number_parameters 337
_refine_ls_number_reflns 4517
_refine_ls_number_restraints 0
_refine_ls_restrained_S_all 0.971
_refine_ls_R_factor_all 0.0707
_refine_ls_R_factor_gt 0.0499
_refine_ls_shift/su_max 0.003
_refine_ls_shift/su_mean 0.000
_refine_ls_structure_factor_coef Fsqd
_refine_ls_weighting_details 'w=1/[\s^2^(Fo^2^)+(0.0611P)^2^+0.5660P] where P=(Fo^2^+2Fc^2^)/3'
_refine_ls_weighting_scheme calc
_refine_ls_wR_factor_gt 0.1255
_refine_ls_wR_factor_ref 0.1411
_reflns_Friedel_coverage 0.000
_reflns_number_gt 3231
_reflns_number_total 4517
_reflns_threshold_expression 'I > 2\s(I)'
_cod_data_source_file c8tb00976g2.cif
_cod_data_source_block CSY
_cod_original_cell_volume 1296.0(5)
_cod_database_code 7237265
_shelx_space_group_comment
;
The symmetry employed for this shelxl refinement is uniquely defined
by the following loop, which should always be used as a source of
symmetry information in preference to the above space-group names.
They are only intended as comments.
;
_shelx_estimated_absorpt_t_min 0.984
_shelx_estimated_absorpt_t_max 0.985
_shelxl_version_number 2014-3

loop_
_space_group_symop_operation_xyz
'x, y, z'
'-x, -y, -z'

loop_
_atom_site_label
_atom_site_type_symbol
_atom_site_fract_x
_atom_site_fract_y
_atom_site_fract_z
_atom_site_U_iso_or_equiv
_atom_site_adp_type
_atom_site_occupancy
_atom_site_site_symmetry_order
_atom_site_calc_flag
_atom_site_refinement_flags_posn
_atom_site_refinement_flags_adp
C11 C 0.2345(2) 0.1241(2) 0.60427(12) 0.0445(5) Uani 1 1 d . .
H11 H 0.2120 0.1640 0.6553 0.053 Uiso 1 1 calc R U
C10 C 0.1557(2) -0.0301(2) 0.56720(12) 0.0405(4) Uani 1 1 d . .
C6 C 0.3126(2) 0.0146(2) 0.45473(12) 0.0424(5) Uani 1 1 d . .
C12 C 0.3428(2) 0.2196(2) 0.56981(12) 0.0434(5) Uani 1 1 d . .
C3 C 0.1996(2) -0.0865(2) 0.48890(12) 0.0417(5) Uani 1 1 d . .
C14 C 0.4201(3) 0.3794(2) 0.61427(13) 0.0487(5) Uani 1 1 d . .
H14 H 0.5355 0.4295 0.6143 0.058 Uiso 1 1 calc R U
C2 C 0.1389(3) -0.2390(2) 0.44490(14) 0.0534(5) Uani 1 1 d . .
H2 H 0.0666 -0.3077 0.4665 0.064 Uiso 1 1 calc R U
C9 C 0.0454(3) -0.1158(2) 0.60922(13) 0.0462(5) Uani 1 1 d . .
C16 C 0.3942(3) 0.6083(2) 0.70625(13) 0.0468(5) Uani 1 1 d . .
C15 C 0.3311(3) 0.4542(2) 0.65412(13) 0.0504(5) Uani 1 1 d . .
H15 H 0.2140 0.4024 0.6482 0.060 Uiso 1 1 calc R U
C5 C 0.3562(3) -0.0402(3) 0.37903(13) 0.0553(6) Uani 1 1 d . .
H5 H 0.4299 0.0258 0.3564 0.066 Uiso 1 1 calc R U
C8 C 0.0261(3) -0.0444(2) 0.68831(15) 0.0542(6) Uani 1 1 d . .
C7 C -0.0533(3) -0.2706(2) 0.58333(14) 0.0558(6) Uani 1 1 d . .
C17 C 0.2818(3) 0.6839(2) 0.72600(15) 0.0592(6) Uani 1 1 d . .
H17 H 0.1655 0.6344 0.7056 0.071 Uiso 1 1 calc R U
C1 C 0.1831(3) -0.2890(3) 0.37146(15) 0.0632(6) Uani 1 1 d . .
H1 H 0.1402 -0.3904 0.3436 0.076 Uiso 1 1 calc R U
C4 C 0.2914(3) -0.1891(3) 0.33839(14) 0.0626(6) Uani 1 1 d . .
H4 H 0.3204 -0.2237 0.2881 0.075 Uiso 1 1 calc R U
C13 C 0.4881(3) 0.2703(3) 0.45608(15) 0.0639(6) Uani 1 1 d . .
H13A H 0.5930 0.2519 0.4496 0.096 Uiso 1 1 calc R U
H13B H 0.5138 0.3712 0.4889 0.096 Uiso 1 1 calc R U
H13C H 0.4268 0.2552 0.4040 0.096 Uiso 1 1 calc R U
C21 C 0.5083(3) 0.9070(2) 0.80847(13) 0.0512(5) Uani 1 1 d . .
C19 C 0.5664(3) 0.6873(2) 0.73955(12) 0.0487(5) Uani 1 1 d . .
H19 H 0.6458 0.6407 0.7276 0.058 Uiso 1 1 calc R U
C20 C 0.6228(3) 0.8314(2) 0.78945(13) 0.0514(5) Uani 1 1 d . .
H20 H 0.7387 0.8798 0.8110 0.062 Uiso 1 1 calc R U
C18 C 0.3363(3) 0.8292(2) 0.77466(15) 0.0614(6) Uani 1 1 d . .
H18 H 0.2569 0.8763 0.7852 0.074 Uiso 1 1 calc R U
C23 C 0.4159(3) 1.2284(3) 0.85521(15) 0.0636(6) Uani 1 1 d . .
C22 C 0.4493(3) 1.1205(3) 0.89499(15) 0.0646(6) Uani 1 1 d . .
H22A H 0.4975 1.1726 0.9515 0.078 Uiso 1 1 calc R U
H22B H 0.3412 1.0426 0.8927 0.078 Uiso 1 1 calc R U
C25 C 0.3374(7) 1.5413(4) 0.9136(3) 0.1501(19) Uani 1 1 d . .
H25A H 0.3047 1.5429 0.9657 0.225 Uiso 1 1 calc R U
H25B H 0.2950 1.6053 0.8919 0.225 Uiso 1 1 calc R U
H25C H 0.4602 1.5758 0.9188 0.225 Uiso 1 1 calc R U
C24 C 0.2692(6) 1.3984(4) 0.8624(2) 0.1143(12) Uani 1 1 d . .
H24A H 0.3066 1.3958 0.8105 0.137 Uiso 1 1 calc R U
H24B H 0.1450 1.3661 0.8538 0.137 Uiso 1 1 calc R U
C26 C 0.7443(3) 1.1434(2) 0.88107(15) 0.0627(6) Uani 1 1 d . .
H26A H 0.7576 1.2461 0.8855 0.075 Uiso 1 1 calc R U
H26B H 0.8054 1.1107 0.8387 0.075 Uiso 1 1 calc R U
C27 C 0.8254(4) 1.1379(3) 0.96000(16) 0.0680(7) Uani 1 1 d . .
C28 C 1.0730(6) 1.2563(5) 1.0618(3) 0.1338(15) Uani 1 1 d . .
H28A H 1.0052 1.1829 1.0856 0.161 Uiso 1 1 calc R U
H28B H 1.1739 1.2330 1.0489 0.161 Uiso 1 1 calc R U
C29 C 1.1220(9) 1.3968(7) 1.1163(3) 0.216(3) Uani 1 1 d . .
H29A H 1.1455 1.4701 1.0876 0.324 Uiso 1 1 calc R U
H29B H 1.2234 1.4146 1.1526 0.324 Uiso 1 1 calc R U
H29C H 1.0313 1.4036 1.1465 0.324 Uiso 1 1 calc R U
N1 N 0.3815(2) 0.16644(17) 0.49576(10) 0.0445(4) Uani 1 1 d . .
N2 N -0.1387(3) -0.3939(2) 0.56790(15) 0.0856(7) Uani 1 1 d . .
N3 N 0.0126(3) 0.0125(3) 0.75318(15) 0.0789(7) Uani 1 1 d . .
N4 N 0.5649(3) 1.0528(2) 0.85774(13) 0.0665(6) Uani 1 1 d . .
O1 O 0.7664(3) 1.0459(3) 0.99209(15) 0.1217(9) Uani 1 1 d . .
O2 O 0.4644(3) 1.2498(3) 0.79543(13) 0.1077(8) Uani 1 1 d . .
O3 O 0.9721(3) 1.2495(2) 0.98786(13) 0.1019(7) Uani 1 1 d . .
O4 O 0.3232(3) 1.2974(2) 0.89629(11) 0.0884(6) Uani 1 1 d . .

loop_
_atom_site_aniso_label
_atom_site_aniso_U_11
_atom_site_aniso_U_22
_atom_site_aniso_U_33
_atom_site_aniso_U_23
_atom_site_aniso_U_13
_atom_site_aniso_U_12
C11 0.0472(11) 0.0388(11) 0.0455(11) 0.0124(9) 0.0085(9) 0.0124(9)
C10 0.0370(10) 0.0374(10) 0.0467(11) 0.0137(9) 0.0035(8) 0.0125(8)
C6 0.0410(11) 0.0430(11) 0.0456(11) 0.0151(9) 0.0030(9) 0.0172(9)
C12 0.0428(11) 0.0385(10) 0.0486(12) 0.0158(9) 0.0032(9) 0.0128(9)
C3 0.0368(10) 0.0405(11) 0.0465(11) 0.0130(9) 0.0011(9) 0.0130(8)
C14 0.0466(11) 0.0373(11) 0.0582(13) 0.0173(10) 0.0062(10) 0.0078(9)
C2 0.0498(12) 0.0420(12) 0.0598(14) 0.0078(10) 0.0087(10) 0.0112(10)
C9 0.0447(11) 0.0390(11) 0.0534(12) 0.0151(9) 0.0104(9) 0.0115(9)
C16 0.0478(12) 0.0389(11) 0.0534(12) 0.0181(9) 0.0079(10) 0.0118(9)
C15 0.0475(12) 0.0417(11) 0.0567(13) 0.0163(10) 0.0024(10) 0.0090(10)
C5 0.0604(14) 0.0600(14) 0.0501(13) 0.0200(11) 0.0141(11) 0.0236(11)
C8 0.0471(12) 0.0483(12) 0.0650(15) 0.0211(11) 0.0170(11) 0.0094(10)
C7 0.0545(13) 0.0461(13) 0.0658(15) 0.0224(11) 0.0139(11) 0.0115(11)
C17 0.0468(12) 0.0484(13) 0.0766(16) 0.0141(12) 0.0049(11) 0.0141(10)
C1 0.0614(15) 0.0493(13) 0.0645(15) -0.0020(11) 0.0058(12) 0.0165(11)
C4 0.0693(15) 0.0685(16) 0.0500(13) 0.0090(12) 0.0116(12) 0.0310(13)
C13 0.0766(16) 0.0528(13) 0.0669(15) 0.0310(12) 0.0243(13) 0.0163(12)
C21 0.0574(13) 0.0402(11) 0.0548(13) 0.0146(10) 0.0137(11) 0.0147(10)
C19 0.0500(12) 0.0446(12) 0.0522(12) 0.0141(10) 0.0083(10) 0.0181(10)
C20 0.0465(12) 0.0442(12) 0.0557(13) 0.0108(10) 0.0054(10) 0.0096(10)
C18 0.0553(14) 0.0496(13) 0.0804(17) 0.0137(12) 0.0117(12) 0.0241(11)
C23 0.0682(16) 0.0599(14) 0.0576(15) 0.0111(12) 0.0140(12) 0.0204(12)
C22 0.0778(17) 0.0470(13) 0.0665(15) 0.0106(11) 0.0239(13) 0.0213(12)
C25 0.227(5) 0.090(3) 0.129(3) 0.027(3) -0.024(3) 0.064(3)
C24 0.168(4) 0.093(2) 0.102(3) 0.027(2) 0.008(2) 0.076(3)
C26 0.0739(16) 0.0405(12) 0.0643(15) 0.0099(11) 0.0153(12) 0.0119(11)
C27 0.0788(18) 0.0517(14) 0.0721(17) 0.0152(13) 0.0202(14) 0.0223(13)
C28 0.136(3) 0.124(3) 0.123(3) 0.036(3) -0.044(3) 0.035(3)
C29 0.296(8) 0.197(6) 0.132(4) -0.026(4) -0.101(5) 0.142(6)
N1 0.0476(10) 0.0404(9) 0.0486(10) 0.0205(8) 0.0104(8) 0.0134(8)
N2 0.0891(16) 0.0492(13) 0.1049(19) 0.0262(12) 0.0251(14) 0.0028(12)
N3 0.0765(15) 0.0768(15) 0.0715(15) 0.0146(12) 0.0317(12) 0.0141(12)
N4 0.0645(13) 0.0418(10) 0.0816(14) 0.0031(10) 0.0195(11) 0.0142(9)
O1 0.135(2) 0.1135(18) 0.1107(18) 0.0689(16) 0.0149(15) 0.0106(15)
O2 0.1208(18) 0.163(2) 0.0901(15) 0.0733(15) 0.0546(14) 0.0805(17)
O3 0.0965(15) 0.0862(14) 0.0993(16) 0.0308(12) -0.0185(12) 0.0061(12)
O4 0.1330(17) 0.0868(13) 0.0717(12) 0.0239(10) 0.0317(12) 0.0702(13)

loop_
_atom_type_symbol
_atom_type_description
_atom_type_scat_dispersion_real
_atom_type_scat_dispersion_imag
_atom_type_scat_source
C C 0.0033 0.0016 'International Tables Vol C Tables 4.2.6.8 and 6.1.1.4'
H H 0.0000 0.0000 'International Tables Vol C Tables 4.2.6.8 and 6.1.1.4'
N N 0.0061 0.0033 'International Tables Vol C Tables 4.2.6.8 and 6.1.1.4'
O O 0.0106 0.0060 'International Tables Vol C Tables 4.2.6.8 and 6.1.1.4'

loop_
_geom_angle_atom_site_label_1
_geom_angle_atom_site_label_2
_geom_angle_atom_site_label_3
_geom_angle
C12 C11 C10 123.95(19)
C12 C11 H11 118.0
C10 C11 H11 118.0
C11 C10 C9 118.22(18)
C11 C10 C3 115.55(17)
C9 C10 C3 126.22(17)
N1 C6 C5 119.95(18)
N1 C6 C3 120.67(18)
C5 C6 C3 119.38(18)
N1 C12 C11 120.27(18)
N1 C12 C14 120.12(17)
C11 C12 C14 119.59(18)
C2 C3 C6 117.42(18)
C2 C3 C10 123.21(18)
C6 C3 C10 119.35(17)
C15 C14 C12 122.17(19)
C15 C14 H14 118.9
C12 C14 H14 118.9
C1 C2 C3 121.9(2)
C1 C2 H2 119.0
C3 C2 H2 119.0
C10 C9 C7 128.68(19)
C10 C9 C8 118.99(18)
C7 C9 C8 112.33(18)
C17 C16 C19 116.28(19)
C17 C16 C15 120.64(19)
C19 C16 C15 123.08(19)
C14 C15 C16 127.9(2)
C14 C15 H15 116.1
C16 C15 H15 116.1
C4 C5 C6 120.7(2)
C4 C5 H5 119.6
C6 C5 H5 119.6
N3 C8 C9 178.6(3)
N2 C7 C9 174.6(3)
C18 C17 C16 122.4(2)
C18 C17 H17 118.8
C16 C17 H17 118.8
C2 C1 C4 120.1(2)
C2 C1 H1 120.0
C4 C1 H1 120.0
C5 C4 C1 120.5(2)
C5 C4 H4 119.8
C1 C4 H4 119.8
N1 C13 H13A 109.5
N1 C13 H13B 109.5
H13A C13 H13B 109.5
N1 C13 H13C 109.5
H13A C13 H13C 109.5
H13B C13 H13C 109.5
N4 C21 C18 121.7(2)
N4 C21 C20 121.2(2)
C18 C21 C20 117.06(19)
C20 C19 C16 122.2(2)
C20 C19 H19 118.9
C16 C19 H19 118.9
C19 C20 C21 121.0(2)
C19 C20 H20 119.5
C21 C20 H20 119.5
C17 C18 C21 121.1(2)
C17 C18 H18 119.5
C21 C18 H18 119.5
O2 C23 O4 124.0(3)
O2 C23 C22 125.6(2)
O4 C23 C22 110.5(2)
N4 C22 C23 113.1(2)
N4 C22 H22A 109.0
C23 C22 H22A 109.0
N4 C22 H22B 109.0
C23 C22 H22B 109.0
H22A C22 H22B 107.8
C24 C25 H25A 109.5
C24 C25 H25B 109.5
H25A C25 H25B 109.5
C24 C25 H25C 109.5
H25A C25 H25C 109.5
H25B C25 H25C 109.5
C25 C24 O4 110.5(3)
C25 C24 H24A 109.5
O4 C24 H24A 109.5
C25 C24 H24B 109.5
O4 C24 H24B 109.5
H24A C24 H24B 108.1
N4 C26 C27 114.0(2)
N4 C26 H26A 108.8
C27 C26 H26A 108.8
N4 C26 H26B 108.8
C27 C26 H26B 108.8
H26A C26 H26B 107.7
O1 C27 O3 124.6(3)
O1 C27 C26 125.0(3)
O3 C27 C26 110.4(2)
C29 C28 O3 110.1(4)
C29 C28 H28A 109.6
O3 C28 H28A 109.6
C29 C28 H28B 109.6
O3 C28 H28B 109.6
H28A C28 H28B 108.2
C28 C29 H29A 109.5
C28 C29 H29B 109.5
H29A C29 H29B 109.5
C28 C29 H29C 109.5
H29A C29 H29C 109.5
H29B C29 H29C 109.5
C12 N1 C6 120.18(16)
C12 N1 C13 120.30(17)
C6 N1 C13 119.41(17)
C21 N4 C22 122.2(2)
C21 N4 C26 122.32(19)
C22 N4 C26 115.25(19)
C27 O3 C28 117.6(3)
C23 O4 C24 117.3(2)

loop_
_geom_bond_atom_site_label_1
_geom_bond_atom_site_label_2
_geom_bond_distance
C11 C12 1.372(3)
C11 C10 1.402(3)
C11 H11 0.9300
C10 C9 1.416(3)
C10 C3 1.449(3)
C6 N1 1.390(2)
C6 C5 1.405(3)
C6 C3 1.420(3)
C12 N1 1.359(3)
C12 C14 1.470(3)
C3 C2 1.407(3)
C14 C15 1.321(3)
C14 H14 0.9300
C2 C1 1.363(3)
C2 H2 0.9300
C9 C7 1.418(3)
C9 C8 1.418(3)
C16 C17 1.390(3)
C16 C19 1.394(3)
C16 C15 1.459(3)
C15 H15 0.9300
C5 C4 1.365(3)
C5 H5 0.9300
C8 N3 1.152(3)
C7 N2 1.146(3)
C17 C18 1.375(3)
C17 H17 0.9300
C1 C4 1.382(3)
C1 H1 0.9300
C4 H4 0.9300
C13 N1 1.477(3)
C13 H13A 0.9600
C13 H13B 0.9600
C13 H13C 0.9600
C21 N4 1.381(3)
C21 C18 1.392(3)
C21 C20 1.403(3)
C19 C20 1.372(3)
C19 H19 0.9300
C20 H20 0.9300
C18 H18 0.9300
C23 O2 1.183(3)
C23 O4 1.320(3)
C23 C22 1.501(3)
C22 N4 1.443(3)
C22 H22A 0.9700
C22 H22B 0.9700
C25 C24 1.370(5)
C25 H25A 0.9600
C25 H25B 0.9600
C25 H25C 0.9600
C24 O4 1.455(4)
C24 H24A 0.9700
C24 H24B 0.9700
C26 N4 1.440(3)
C26 C27 1.509(4)
C26 H26A 0.9700
C26 H26B 0.9700
C27 O1 1.180(3)
C27 O3 1.313(3)
C28 C29 1.378(6)
C28 O3 1.461(4)
C28 H28A 0.9700
C28 H28B 0.9700
C29 H29A 0.9600
C29 H29B 0.9600
C29 H29C 0.9600

loop_
_geom_torsion_atom_site_label_1
_geom_torsion_atom_site_label_2
_geom_torsion_atom_site_label_3
_geom_torsion_atom_site_label_4
_geom_torsion
C12 C11 C10 C9 -179.50(19)
C12 C11 C10 C3 1.8(3)
C10 C11 C12 N1 -0.9(3)
C10 C11 C12 C14 -179.41(19)
N1 C6 C3 C2 -178.20(18)
C5 C6 C3 C2 1.1(3)
N1 C6 C3 C10 0.2(3)
C5 C6 C3 C10 179.57(18)
C11 C10 C3 C2 176.89(19)
C9 C10 C3 C2 -1.7(3)
C11 C10 C3 C6 -1.5(3)
C9 C10 C3 C6 179.97(19)
N1 C12 C14 C15 138.4(2)
C11 C12 C14 C15 -43.1(3)
C6 C3 C2 C1 -1.3(3)
C10 C3 C2 C1 -179.7(2)
C11 C10 C9 C7 177.2(2)
C3 C10 C9 C7 -4.3(3)
C11 C10 C9 C8 -3.2(3)
C3 C10 C9 C8 175.33(19)
C12 C14 C15 C16 174.08(19)
C17 C16 C15 C14 162.2(2)
C19 C16 C15 C14 -18.5(3)
N1 C6 C5 C4 179.2(2)
C3 C6 C5 C4 -0.2(3)
C19 C16 C17 C18 0.9(3)
C15 C16 C17 C18 -179.8(2)
C3 C2 C1 C4 0.5(4)
C6 C5 C4 C1 -0.7(4)
C2 C1 C4 C5 0.5(4)
C17 C16 C19 C20 0.3(3)
C15 C16 C19 C20 -179.0(2)
C16 C19 C20 C21 -0.8(3)
N4 C21 C20 C19 -179.1(2)
C18 C21 C20 C19 0.1(3)
C16 C17 C18 C21 -1.7(4)
N4 C21 C18 C17 -179.7(2)
C20 C21 C18 C17 1.1(3)
O2 C23 C22 N4 6.2(4)
O4 C23 C22 N4 -174.0(2)
N4 C26 C27 O1 16.9(4)
N4 C26 C27 O3 -163.6(2)
C11 C12 N1 C6 -0.5(3)
C14 C12 N1 C6 178.02(18)
C11 C12 N1 C13 175.7(2)
C14 C12 N1 C13 -5.8(3)
C5 C6 N1 C12 -178.54(18)
C3 C6 N1 C12 0.8(3)
C5 C6 N1 C13 5.3(3)
C3 C6 N1 C13 -175.41(18)
C18 C21 N4 C22 17.1(3)
C20 C21 N4 C22 -163.8(2)
C18 C21 N4 C26 -168.4(2)
C20 C21 N4 C26 10.7(3)
C23 C22 N4 C21 -105.0(3)
C23 C22 N4 C26 80.1(3)
C27 C26 N4 C21 -92.4(3)
C27 C26 N4 C22 82.5(3)
O1 C27 O3 C28 3.0(5)
C26 C27 O3 C28 -176.5(3)
C29 C28 O3 C27 -130.4(5)
O2 C23 O4 C24 4.1(4)
C22 C23 O4 C24 -175.8(3)
C25 C24 O4 C23 -117.7(4)
